data_4348596
loop_
_publ_author_name
'Adams, Richard D.'
'Kiprotich, Joseph'
'Peryshkov, Dmitry V.'
'Wong, Yuen Onn'

_publ_section_title
;
 Opening of Carborane Cages by Metal Cluster Complexes: The Reaction of a
 Thiolate-Substituted Carborane with Triosmium Carbonyl Cluster Complexes.
;
_journal_issue 16
_journal_name_full 'Inorganic chemistry'
_journal_page_first 8207
_journal_page_last 8213
_journal_paper_doi 10.1021/acs.inorgchem.6b01403
_journal_volume 55
_journal_year 2016
_chemical_formula_sum 'C21 H12 B10 O18 Os6 S'
_chemical_formula_weight 1833.67
_space_group_IT_number 2
_space_group_name_Hall '-P 1'
_space_group_name_H-M_alt 'P -1'
_symmetry_cell_setting triclinic
_symmetry_space_group_name_H-M 'P -1'
_atom_sites_solution_hydrogens geom
_atom_sites_solution_primary direct
_atom_sites_solution_secondary difmap
_audit_creation_method SHELXL-97
_cell_angle_alpha 77.450(2)
_cell_angle_beta 77.567(2)
_cell_angle_gamma 87.628(2)
_cell_formula_units_Z 2
_cell_length_a 9.5168(7)
_cell_length_b 11.8739(10)
_cell_length_c 17.8436(14)
_cell_measurement_reflns_used 9791
_cell_measurement_temperature 100(2)
_cell_measurement_theta_max 27.04
_cell_measurement_theta_min 2.26
_cell_volume 1922.0(3)
_computing_cell_refinement 'SAINT+  V6.45 (Bruker, 2003)'
_computing_data_collection 'SMART V5.632 (Bruker, 2005)'
_computing_data_reduction 'SAINT+  V6.45'
_computing_molecular_graphics 'SHELXTL V6.1 (Sheldrick, 2000)'
_computing_publication_material 'SHELXTL V6.1'
_computing_structure_refinement 'SHELXL-97 (Sheldrick, 1997)'
_computing_structure_solution 'SHELXS-97 (Sheldrick, 1990)'
_diffrn_ambient_temperature 100(2)
_diffrn_measured_fraction_theta_full 0.997
_diffrn_measured_fraction_theta_max 0.997
_diffrn_measurement_device_type 'Bruker SMART APEX CCD diffractometer'
_diffrn_measurement_method 'omega scans'
_diffrn_radiation_monochromator graphite
_diffrn_radiation_source 'fine-focus sealed tube'
_diffrn_radiation_type MoK\a
_diffrn_radiation_wavelength 0.71073
_diffrn_reflns_av_R_equivalents 0.0862
_diffrn_reflns_av_sigmaI/netI 0.0450
_diffrn_reflns_limit_h_max 12
_diffrn_reflns_limit_h_min -12
_diffrn_reflns_limit_k_max 15
_diffrn_reflns_limit_k_min -15
_diffrn_reflns_limit_l_max 22
_diffrn_reflns_limit_l_min -22
_diffrn_reflns_number 93264
_diffrn_reflns_theta_full 27.13
_diffrn_reflns_theta_max 27.13
_diffrn_reflns_theta_min 2.19
_diffrn_standards_decay_% <1
_exptl_absorpt_coefficient_mu 19.879
_exptl_absorpt_correction_T_max 0.1506
_exptl_absorpt_correction_T_min 0.0844
_exptl_absorpt_correction_type multi-scan
_exptl_absorpt_process_details '(SADABS, Bruker, 1997)'
_exptl_crystal_colour yellow
_exptl_crystal_density_diffrn 3.168
_exptl_crystal_density_method 'not measured'
_exptl_crystal_description needle
_exptl_crystal_F_000 1608
_exptl_crystal_size_max 0.24
_exptl_crystal_size_mid 0.04
_exptl_crystal_size_min 0.02
_refine_diff_density_max 2.682
_refine_diff_density_min -2.101
_refine_diff_density_rms 0.266
_refine_ls_extinction_method none
_refine_ls_goodness_of_fit_ref 1.053
_refine_ls_hydrogen_treatment mixed
_refine_ls_matrix_type full
_refine_ls_number_parameters 522
_refine_ls_number_reflns 8485
_refine_ls_number_restraints 4
_refine_ls_restrained_S_all 1.053
_refine_ls_R_factor_all 0.0627
_refine_ls_R_factor_gt 0.0332
_refine_ls_shift/su_max 0.001
_refine_ls_shift/su_mean 0.000
_refine_ls_structure_factor_coef Fsqd
_refine_ls_weighting_details 'calc w=1/[\s^2^(Fo^2^)+(0.0248P)^2^+25.5632P] where P=(Fo^2^+2Fc^2^)/3'
_refine_ls_weighting_scheme calc
_refine_ls_wR_factor_gt 0.0681
_refine_ls_wR_factor_ref 0.0785
_reflns_number_gt 6329
_reflns_number_total 8485
_reflns_threshold_expression >2sigma(I)
_cod_data_source_file ic6b01403_si_002.cif
_cod_data_source_block H2Os6(CO)18HC2B10H6S(CH3)
_cod_depositor_comments
;
The following automatic conversions were performed:

data item '_symmetry_cell_setting' value 'Triclinic' was changed to
'triclinic' in accordance with the
/home/saulius/struct/COD-crude-data/automatic-downloads/DataCite-retrospective/ACS/depositions/lib/dictionaries/cif_core.dic
dictionary named 'cif_core.dic' version 2.4.2 last updated on
2011-04-26.

Automatic conversion script
Id: cif_fix_values 6909 2019-04-08 15:41:33Z antanas 
;
_cod_original_sg_symbol_H-M P-1
_cod_database_code 4348596

loop_
_symmetry_equiv_pos_as_xyz
'x, y, z'
'-x, -y, -z'

loop_
_atom_site_label
_atom_site_type_symbol
_atom_site_fract_x
_atom_site_fract_y
_atom_site_fract_z
_atom_site_U_iso_or_equiv
_atom_site_adp_type
_atom_site_occupancy
_atom_site_symmetry_multiplicity
_atom_site_calc_flag
_atom_site_refinement_flags
Os1 Os 0.70100(4) 0.23036(3) 0.46333(2) 0.02227(9) Uani 1 1 d .
Os2 Os 0.81659(4) 0.45375(3) 0.38679(2) 0.02600(9) Uani 1 1 d D
Os3 Os 1.00214(4) 0.24798(3) 0.39738(2) 0.02425(9) Uani 1 1 d D
Os4 Os 0.56707(4) 0.10752(4) 0.15486(2) 0.03289(11) Uani 1 1 d .
Os5 Os 0.83757(4) 0.16952(4) 0.05176(2) 0.03569(11) Uani 1 1 d D
Os6 Os 0.81658(4) 0.01480(4) 0.20993(2) 0.03014(10) Uani 1 1 d D
S1 S 0.5903(3) 0.5059(3) 0.2209(2) 0.0530(8) Uani 1 1 d .
O11 O 0.6819(8) -0.0311(6) 0.5227(4) 0.0365(17) Uani 1 1 d .
O12 O 0.3812(8) 0.2887(6) 0.4912(5) 0.0408(18) Uani 1 1 d .
O13 O 0.7243(8) 0.2501(6) 0.6285(4) 0.0405(18) Uani 1 1 d .
O21 O 0.5124(8) 0.5476(7) 0.4023(5) 0.0441(19) Uani 1 1 d .
O22 O 0.8238(7) 0.4980(6) 0.5498(4) 0.0348(17) Uani 1 1 d .
O23 O 0.9667(9) 0.6770(6) 0.2879(5) 0.051(2) Uani 1 1 d .
O31 O 1.0168(8) -0.0103(6) 0.4085(4) 0.0372(17) Uani 1 1 d .
O32 O 1.0643(8) 0.2475(6) 0.5592(4) 0.0379(17) Uani 1 1 d .
O33 O 1.3158(8) 0.2861(7) 0.3102(5) 0.055(2) Uani 1 1 d .
O41 O 0.5174(10) -0.0965(8) 0.0853(5) 0.057(2) Uani 1 1 d .
O42 O 0.3931(9) 0.2775(8) 0.0571(5) 0.059(3) Uani 1 1 d .
O43 O 0.3422(8) 0.0257(7) 0.3051(5) 0.047(2) Uani 1 1 d .
O51 O 1.1515(9) 0.2316(8) -0.0241(5) 0.059(2) Uani 1 1 d .
O52 O 0.7773(10) 0.0103(9) -0.0544(5) 0.059(2) Uani 1 1 d .
O53 O 0.7081(9) 0.3781(8) -0.0409(5) 0.054(2) Uani 1 1 d .
O61 O 0.6328(9) -0.0508(7) 0.3749(4) 0.046(2) Uani 1 1 d .
O62 O 1.1122(9) -0.0554(7) 0.2442(5) 0.048(2) Uani 1 1 d .
O63 O 0.7335(11) -0.2215(8) 0.1863(6) 0.061(2) Uani 1 1 d .
C1 C 0.7632(12) 0.4496(9) 0.2005(6) 0.035(2) Uani 1 1 d .
C2 C 0.8346(12) 0.4296(9) 0.1235(6) 0.036(3) Uani 1 1 d .
C3 C 0.5572(18) 0.5687(16) 0.1279(9) 0.086(6) Uani 1 1 d .
H3B H 0.6365 0.6212 0.0984 0.129 Uiso 1 1 calc R
H3C H 0.4670 0.6120 0.1340 0.129 Uiso 1 1 calc R
H3D H 0.5497 0.5081 0.0994 0.129 Uiso 1 1 calc R
C11 C 0.6880(10) 0.0663(9) 0.4991(5) 0.027(2) Uani 1 1 d .
C12 C 0.5000(11) 0.2655(8) 0.4822(6) 0.029(2) Uani 1 1 d .
C13 C 0.7171(10) 0.2431(8) 0.5670(7) 0.031(2) Uani 1 1 d .
C21 C 0.6259(11) 0.5118(8) 0.3936(6) 0.031(2) Uani 1 1 d .
C22 C 0.8176(10) 0.4816(8) 0.4898(6) 0.029(2) Uani 1 1 d .
C23 C 0.9112(12) 0.5931(9) 0.3266(6) 0.037(3) Uani 1 1 d .
C31 C 1.0128(10) 0.0871(9) 0.4048(5) 0.028(2) Uani 1 1 d .
C32 C 1.0393(10) 0.2436(8) 0.5011(6) 0.028(2) Uani 1 1 d .
C33 C 1.2002(12) 0.2744(9) 0.3422(7) 0.037(3) Uani 1 1 d .
C41 C 0.5359(12) -0.0202(12) 0.1113(7) 0.045(3) Uani 1 1 d .
C42 C 0.4543(11) 0.2121(11) 0.0944(7) 0.044(3) Uani 1 1 d .
C43 C 0.4237(11) 0.0549(9) 0.2486(6) 0.030(2) Uani 1 1 d .
C51 C 1.0356(13) 0.2076(12) 0.0026(7) 0.050(3) Uani 1 1 d .
C52 C 0.8006(12) 0.0652(12) -0.0141(7) 0.047(3) Uani 1 1 d .
C53 C 0.7587(12) 0.2993(11) -0.0074(6) 0.040(3) Uani 1 1 d .
C61 C 0.7051(12) -0.0245(9) 0.3134(6) 0.034(2) Uani 1 1 d .
C62 C 1.0047(13) -0.0300(10) 0.2315(6) 0.038(3) Uani 1 1 d .
C63 C 0.7642(13) -0.1345(10) 0.1924(6) 0.039(3) Uani 1 1 d .
B3 B 0.9280(14) 0.5096(12) 0.1655(7) 0.041(3) Uani 1 1 d .
H3 H 0.9595 0.6030 0.1494 0.049 Uiso 1 1 calc R
B4 B 0.8523(13) 0.4162(10) 0.2629(7) 0.034(3) Uani 1 1 d .
B5 B 0.8156(12) 0.2923(9) 0.3442(6) 0.025(2) Uani 1 1 d .
H5A H 0.7272 0.2390 0.3369 0.031 Uiso 1 1 calc R
B6 B 0.7476(13) 0.1943(10) 0.1727(7) 0.033(3) Uani 1 1 d .
B7 B 1.0088(14) 0.4040(11) 0.1126(7) 0.041(3) Uani 1 1 d .
H7 H 1.0874 0.4320 0.0554 0.049 Uiso 1 1 calc R
B8 B 1.0395(13) 0.4030(11) 0.2086(8) 0.038(3) Uani 1 1 d .
H8 H 1.1378 0.4362 0.2218 0.045 Uiso 1 1 calc R
B9 B 0.9561(12) 0.2756(9) 0.2726(6) 0.026(2) Uani 1 1 d .
B10 B 0.8811(12) 0.1943(10) 0.2217(6) 0.031(3) Uani 1 1 d .
B11 B 0.8857(12) 0.2860(12) 0.1309(6) 0.034(3) Uani 1 1 d .
B12 B 1.0379(13) 0.2708(11) 0.1760(7) 0.035(3) Uani 1 1 d .
H12 H 1.1389 0.2218 0.1594 0.042 Uiso 1 1 calc R
H1 H 0.995(4) 0.401(3) 0.391(8) 0.09(5) Uiso 1 1 d D
H5 H 0.924(7) 0.058(9) 0.112(3) 0.09(5) Uiso 1 1 d D
H2A H 0.793(12) 0.474(10) 0.080(7) 0.05(3) Uiso 1 1 d .
H6A H 0.618(8) 0.235(6) 0.189(4) 0.002(18) Uiso 1 1 d .

loop_
_atom_site_aniso_label
_atom_site_aniso_U_11
_atom_site_aniso_U_22
_atom_site_aniso_U_33
_atom_site_aniso_U_23
_atom_site_aniso_U_13
_atom_site_aniso_U_12
Os1 0.02128(18) 0.01882(18) 0.02341(19) 0.00152(14) -0.00285(14) -0.00407(14)
Os2 0.02359(19) 0.01819(18) 0.0324(2) 0.00282(15) -0.00522(16) -0.00325(14)
Os3 0.02140(18) 0.02108(18) 0.0271(2) 0.00133(15) -0.00440(15) -0.00203(14)
Os4 0.0270(2) 0.0445(2) 0.0239(2) -0.00146(18) -0.00345(16) -0.00407(18)
Os5 0.0288(2) 0.0518(3) 0.0212(2) 0.00024(18) -0.00190(16) -0.00094(19)
Os6 0.0308(2) 0.0352(2) 0.0222(2) -0.00228(16) -0.00437(16) -0.00127(17)
S1 0.0419(17) 0.0532(19) 0.058(2) 0.0032(16) -0.0147(15) 0.0093(15)
O11 0.049(5) 0.023(4) 0.034(4) 0.008(3) -0.013(3) -0.004(3)
O12 0.028(4) 0.038(4) 0.054(5) -0.010(4) -0.003(4) -0.003(3)
O13 0.055(5) 0.038(4) 0.027(4) -0.006(3) -0.007(4) -0.005(4)
O21 0.034(4) 0.046(5) 0.052(5) -0.009(4) -0.012(4) 0.012(4)
O22 0.030(4) 0.032(4) 0.043(5) -0.006(3) -0.009(3) -0.005(3)
O23 0.067(6) 0.031(4) 0.052(5) 0.002(4) -0.012(4) -0.020(4)
O31 0.052(5) 0.028(4) 0.030(4) -0.002(3) -0.009(3) 0.001(3)
O32 0.044(4) 0.037(4) 0.037(4) -0.008(3) -0.018(4) -0.006(3)
O33 0.032(4) 0.058(5) 0.066(6) -0.012(5) 0.012(4) -0.004(4)
O41 0.059(6) 0.067(6) 0.053(5) -0.022(5) -0.019(5) -0.001(5)
O42 0.037(5) 0.082(7) 0.044(5) 0.016(5) -0.007(4) 0.006(5)
O43 0.039(4) 0.059(5) 0.038(5) -0.002(4) -0.002(4) -0.014(4)
O51 0.037(5) 0.084(7) 0.042(5) 0.000(5) 0.010(4) -0.004(5)
O52 0.061(6) 0.080(7) 0.045(5) -0.029(5) -0.015(5) 0.008(5)
O53 0.047(5) 0.055(5) 0.050(5) 0.015(4) -0.018(4) -0.011(4)
O61 0.051(5) 0.056(5) 0.026(4) -0.001(4) 0.000(4) -0.020(4)
O62 0.043(5) 0.056(5) 0.048(5) -0.011(4) -0.018(4) 0.009(4)
O63 0.086(7) 0.042(5) 0.068(6) -0.026(5) -0.030(5) 0.006(5)
C1 0.040(6) 0.025(5) 0.034(6) 0.004(4) -0.007(5) -0.001(5)
C2 0.035(6) 0.037(6) 0.029(6) 0.013(5) -0.008(5) -0.003(5)
C3 0.092(12) 0.113(14) 0.071(10) -0.025(10) -0.059(10) 0.048(11)
C11 0.028(5) 0.035(6) 0.017(5) -0.003(4) -0.003(4) -0.005(4)
C12 0.030(6) 0.019(5) 0.036(6) -0.003(4) 0.000(4) -0.014(4)
C13 0.025(5) 0.022(5) 0.041(6) 0.000(4) -0.001(4) -0.006(4)
C21 0.033(6) 0.017(5) 0.039(6) 0.000(4) -0.004(5) -0.006(4)
C22 0.025(5) 0.022(5) 0.039(6) -0.003(4) -0.005(4) -0.001(4)
C23 0.045(6) 0.032(6) 0.032(6) 0.002(5) -0.011(5) -0.009(5)
C31 0.026(5) 0.028(6) 0.025(5) -0.003(4) -0.001(4) 0.001(4)
C32 0.016(5) 0.027(5) 0.040(6) -0.005(4) -0.004(4) -0.003(4)
C33 0.035(6) 0.027(5) 0.046(7) -0.006(5) -0.004(5) 0.001(5)
C41 0.037(6) 0.066(8) 0.033(6) -0.009(6) -0.007(5) 0.000(6)
C42 0.021(5) 0.064(8) 0.035(6) 0.009(6) -0.001(5) -0.006(5)
C43 0.029(5) 0.031(5) 0.031(6) -0.005(4) -0.007(5) -0.004(4)
C51 0.039(7) 0.074(9) 0.028(6) 0.001(6) 0.003(5) 0.001(6)
C52 0.027(6) 0.073(9) 0.030(6) 0.002(6) 0.004(5) 0.000(6)
C53 0.032(6) 0.058(7) 0.024(5) 0.006(5) -0.005(5) -0.004(5)
C61 0.044(6) 0.026(5) 0.029(6) -0.001(4) -0.010(5) -0.004(5)
C62 0.042(7) 0.040(6) 0.033(6) -0.007(5) -0.010(5) 0.000(5)
C63 0.052(7) 0.039(6) 0.029(6) -0.010(5) -0.014(5) 0.007(5)
B3 0.036(7) 0.041(7) 0.035(7) 0.015(6) -0.009(6) -0.009(6)
B4 0.032(6) 0.033(6) 0.025(6) 0.015(5) -0.001(5) -0.003(5)
B5 0.028(6) 0.024(5) 0.021(5) 0.004(4) -0.004(4) -0.007(4)
B6 0.030(6) 0.033(6) 0.033(6) 0.000(5) -0.005(5) -0.004(5)
B7 0.040(7) 0.041(7) 0.032(7) 0.013(6) -0.008(6) -0.009(6)
B8 0.027(6) 0.034(6) 0.045(7) 0.005(6) -0.004(5) -0.013(5)
B9 0.029(6) 0.017(5) 0.027(6) 0.001(4) -0.001(5) 0.000(4)
B10 0.028(6) 0.038(7) 0.021(6) 0.004(5) -0.004(5) 0.001(5)
B11 0.024(6) 0.055(8) 0.017(5) 0.002(5) 0.005(4) -0.005(5)
B12 0.032(6) 0.041(7) 0.024(6) 0.004(5) -0.001(5) -0.006(5)

loop_
_atom_type_symbol
_atom_type_description
_atom_type_scat_dispersion_real
_atom_type_scat_dispersion_imag
_atom_type_scat_source
C C 0.0033 0.0016 'International Tables Vol C Tables 4.2.6.8 and 6.1.1.4'
H H 0.0000 0.0000 'International Tables Vol C Tables 4.2.6.8 and 6.1.1.4'
B B 0.0013 0.0007 'International Tables Vol C Tables 4.2.6.8 and 6.1.1.4'
S S 0.1246 0.1234 'International Tables Vol C Tables 4.2.6.8 and 6.1.1.4'
Os Os -1.2165 7.6030 'International Tables Vol C Tables 4.2.6.8 and 6.1.1.4'
O O 0.0106 0.0060 'International Tables Vol C Tables 4.2.6.8 and 6.1.1.4'

loop_
_geom_angle_atom_site_label_1
_geom_angle_atom_site_label_2
_geom_angle_atom_site_label_3
_geom_angle
C12 Os1 C11 98.9(4)
C12 Os1 C13 92.9(4)
C11 Os1 C13 89.0(4)
C12 Os1 B5 114.7(4)
C11 Os1 B5 116.0(4)
C13 Os1 B5 137.3(4)
C12 Os1 H5A 96.1
C11 Os1 H5A 98.6
C13 Os1 H5A 167.2
B5 Os1 H5A 29.8
C12 Os1 Os2 99.9(3)
C11 Os1 Os2 160.5(3)
C13 Os1 Os2 95.4(3)
B5 Os1 Os2 50.1(3)
H5A Os1 Os2 74.0
C12 Os1 Os3 160.9(3)
C11 Os1 Os3 98.3(3)
C13 Os1 Os3 95.6(3)
B5 Os1 Os3 49.3(3)
H5A Os1 Os3 73.1
Os2 Os1 Os3 62.323(13)
C21 Os2 C23 96.3(4)
C21 Os2 C22 90.4(4)
C23 Os2 C22 97.3(4)
C21 Os2 B5 105.5(4)
C23 Os2 B5 124.8(4)
C22 Os2 B5 131.8(4)
C21 Os2 B4 98.2(4)
C23 Os2 B4 80.2(4)
C22 Os2 B4 171.3(4)
B5 Os2 B4 47.3(4)
C21 Os2 Os1 89.2(3)
C23 Os2 Os1 172.5(4)
C22 Os2 Os1 87.8(3)
B5 Os2 Os1 48.3(3)
B4 Os2 Os1 94.0(3)
C21 Os2 Os3 146.7(3)
C23 Os2 Os3 114.8(4)
C22 Os2 Os3 96.9(3)
B5 Os2 Os3 47.3(3)
B4 Os2 Os3 76.9(3)
Os1 Os2 Os3 58.840(13)
C21 Os2 H1 174(4)
C23 Os2 H1 85(2)
C22 Os2 H1 83(4)
B5 Os2 H1 78.7(19)
B4 Os2 H1 88(4)
Os1 Os2 H1 90(2)
Os3 Os2 H1 34.8(7)
C31 Os3 C33 93.7(4)
C31 Os3 C32 95.7(4)
C33 Os3 C32 95.4(4)
C31 Os3 B5 101.7(4)
C33 Os3 B5 125.0(4)
C32 Os3 B5 134.1(4)
C31 Os3 B9 90.8(4)
C33 Os3 B9 84.2(4)
C32 Os3 B9 173.5(4)
B5 Os3 B9 43.7(4)
C31 Os3 Os1 90.6(3)
C33 Os3 Os1 172.9(3)
C32 Os3 Os1 89.7(3)
B5 Os3 Os1 48.4(3)
B9 Os3 Os1 90.2(3)
C31 Os3 Os2 146.3(3)
C33 Os3 Os2 115.4(3)
C32 Os3 Os2 98.0(3)
B5 Os3 Os2 48.2(3)
B9 Os3 Os2 76.5(3)
Os1 Os3 Os2 58.837(13)
C31 Os3 H1 179(2)
C33 Os3 H1 86(2)
C32 Os3 H1 83(4)
B5 Os3 H1 79.4(19)
B9 Os3 H1 90(4)
Os1 Os3 H1 90(2)
Os2 Os3 H1 34.7(7)
C41 Os4 C42 94.4(5)
C41 Os4 C43 92.8(4)
C42 Os4 C43 99.9(4)
C41 Os4 B6 137.4(5)
C42 Os4 B6 111.3(5)
C43 Os4 B6 114.3(4)
C41 Os4 Os5 94.8(3)
C42 Os4 Os5 96.4(3)
C43 Os4 Os5 161.5(3)
B6 Os4 Os5 50.5(3)
C41 Os4 Os6 95.6(4)
C42 Os4 Os6 158.0(3)
C43 Os4 Os6 99.2(3)
B6 Os4 Os6 50.0(3)
Os5 Os4 Os6 63.238(15)
C41 Os4 H6A 173(2)
C42 Os4 H6A 86(2)
C43 Os4 H6A 94(2)
B6 Os4 H6A 37(2)
Os5 Os4 H6A 79(2)
Os6 Os4 H6A 81(2)
C53 Os5 C51 95.8(5)
C53 Os5 C52 93.5(5)
C51 Os5 C52 98.8(5)
C53 Os5 B6 100.2(5)
C51 Os5 B6 120.5(5)
C52 Os5 B6 136.2(4)
C53 Os5 B11 88.6(5)
C51 Os5 B11 80.6(5)
C52 Os5 B11 177.9(5)
B6 Os5 B11 43.5(4)
C53 Os5 Os4 92.3(3)
C51 Os5 Os4 167.6(4)
C52 Os5 Os4 90.0(3)
B6 Os5 Os4 48.5(3)
B11 Os5 Os4 90.3(3)
C53 Os5 Os6 145.5(3)
C51 Os5 Os6 110.6(4)
C52 Os5 Os6 103.6(3)
B6 Os5 Os6 47.4(3)
B11 Os5 Os6 74.7(3)
Os4 Os5 Os6 58.528(14)
C53 Os5 H5 173(5)
C51 Os5 H5 81(2)
C52 Os5 H5 93(4)
B6 Os5 H5 77(2)
B11 Os5 H5 85(4)
Os4 Os5 H5 90.1(17)
Os6 Os5 H5 34.0(7)
C61 Os6 C62 99.1(5)
C61 Os6 C63 89.1(4)
C62 Os6 C63 97.0(5)
C61 Os6 B6 100.9(4)
C62 Os6 B6 124.9(4)
C63 Os6 B6 133.9(5)
C61 Os6 B10 94.4(4)
C62 Os6 B10 83.9(4)
C63 Os6 B10 176.3(4)
B6 Os6 B10 43.9(4)
C61 Os6 Os4 89.9(3)
C62 Os6 Os4 170.1(3)
C63 Os6 Os4 87.4(3)
B6 Os6 Os4 48.4(3)
B10 Os6 Os4 91.2(3)
C61 Os6 Os5 144.9(3)
C62 Os6 Os5 112.0(3)
C63 Os6 Os5 102.5(3)
B6 Os6 Os5 47.8(3)
B10 Os6 Os5 73.8(3)
Os4 Os6 Os5 58.234(14)
C61 Os6 H5 178(4)
C62 Os6 H5 81(2)
C63 Os6 H5 93(4)
B6 Os6 H5 77(2)
B10 Os6 H5 83(4)
Os4 Os6 H5 90.0(17)
Os5 Os6 H5 34.1(7)
C1 S1 C3 103.9(7)
C2 C1 B4 114.1(10)
C2 C1 B3 65.4(8)
B4 C1 B3 70.9(7)
C2 C1 S1 123.9(8)
B4 C1 S1 122.0(8)
B3 C1 S1 133.6(8)
C1 C2 B7 115.2(9)
C1 C2 B3 63.7(7)
B7 C2 B3 64.1(8)
C1 C2 B11 110.3(8)
B7 C2 B11 63.9(7)
B3 C2 B11 115.5(9)
C1 C2 H2A 113(7)
B7 C2 H2A 122(7)
B3 C2 H2A 115(7)
B11 C2 H2A 124(7)
S1 C3 H3B 109.5
S1 C3 H3C 109.5
H3B C3 H3C 109.5
S1 C3 H3D 109.5
H3B C3 H3D 109.5
H3C C3 H3D 109.5
O11 C11 Os1 177.6(8)
O12 C12 Os1 177.9(9)
O13 C13 Os1 178.9(9)
O21 C21 Os2 175.6(10)
O22 C22 Os2 177.4(9)
O23 C23 Os2 177.6(10)
O31 C31 Os3 178.5(9)
O32 C32 Os3 175.8(8)
O33 C33 Os3 177.8(10)
O41 C41 Os4 179.9(13)
O42 C42 Os4 176.7(10)
O43 C43 Os4 177.5(9)
O51 C51 Os5 177.6(12)
O52 C52 Os5 176.4(11)
O53 C53 Os5 177.7(10)
O61 C61 Os6 176.8(9)
O62 C62 Os6 179.6(11)
O63 C63 Os6 176.6(10)
C1 B3 C2 51.0(6)
C1 B3 B8 102.3(8)
C2 B3 B8 101.1(9)
C1 B3 B7 98.6(9)
C2 B3 B7 56.4(7)
B8 B3 B7 60.7(8)
C1 B3 B4 50.4(6)
C2 B3 B4 88.8(8)
B8 B3 B4 61.3(7)
B7 B3 B4 100.7(8)
C1 B3 H3 129.0
C2 B3 H3 131.7
B8 B3 H3 121.1
B7 B3 H3 124.4
B4 B3 H3 130.2
C1 B4 B5 124.5(9)
C1 B4 B8 105.5(9)
B5 B4 B8 107.6(8)
C1 B4 B3 58.7(7)
B5 B4 B3 161.8(10)
B8 B4 B3 57.0(6)
C1 B4 B9 120.6(10)
B5 B4 B9 53.7(6)
B8 B4 B9 56.7(6)
B3 B4 B9 108.4(8)
C1 B4 Os2 130.3(8)
B5 B4 Os2 63.8(5)
B8 B4 Os2 118.5(7)
B3 B4 Os2 130.2(8)
B9 B4 Os2 103.0(6)
B9 B5 B4 65.8(6)
B9 B5 Os1 147.2(7)
B4 B5 Os1 145.3(8)
B9 B5 Os3 72.3(6)
B4 B5 Os3 111.4(6)
Os1 B5 Os3 82.3(4)
B9 B5 Os2 115.2(6)
B4 B5 Os2 68.9(6)
Os1 B5 Os2 81.6(4)
Os3 B5 Os2 84.4(4)
B9 B5 H5A 105.0
B4 B5 H5A 109.7
Os1 B5 H5A 77.2
Os3 B5 H5A 132.5
Os2 B5 H5A 132.9
B11 B6 B10 62.1(7)
B11 B6 Os4 146.1(8)
B10 B6 Os4 149.0(8)
B11 B6 Os6 113.2(8)
B10 B6 Os6 71.2(6)
Os4 B6 Os6 81.7(4)
B11 B6 Os5 70.8(6)
B10 B6 Os5 110.3(7)
Os4 B6 Os5 81.0(4)
Os6 B6 Os5 84.8(4)
B11 B6 H6A 119(3)
B10 B6 H6A 128(3)
Os4 B6 H6A 60(3)
Os6 B6 H6A 127(3)
Os5 B6 H6A 119(3)
C2 B7 B3 59.5(7)
C2 B7 B12 109.7(8)
B3 B7 B12 112.4(9)
C2 B7 B11 60.4(7)
B3 B7 B11 109.2(9)
B12 B7 B11 60.0(7)
C2 B7 B8 102.4(9)
B3 B7 B8 59.4(7)
B12 B7 B8 60.0(7)
B11 B7 B8 102.8(8)
C2 B7 H7 123.1
B3 B7 H7 119.5
B12 B7 H7 118.9
B11 B7 H7 122.9
B8 B7 H7 126.3
B3 B8 B9 118.1(8)
B3 B8 B12 112.6(9)
B9 B8 B12 58.4(6)
B3 B8 B7 59.9(8)
B9 B8 B7 107.1(9)
B12 B8 B7 59.7(7)
B3 B8 B4 61.7(7)
B9 B8 B4 62.9(6)
B12 B8 B4 103.9(8)
B7 B8 B4 100.4(8)
B3 B8 H8 115.5
B9 B8 H8 117.8
B12 B8 H8 122.6
B7 B8 H8 126.0
B4 B8 H8 125.4
B5 B9 B10 101.8(8)
B5 B9 B12 153.9(9)
B10 B9 B12 59.7(6)
B5 B9 B8 117.5(8)
B10 B9 B8 111.0(8)
B12 B9 B8 61.0(7)
B5 B9 B4 60.6(6)
B10 B9 B4 104.7(8)
B12 B9 B4 103.9(8)
B8 B9 B4 60.4(6)
B5 B9 Os3 64.0(5)
B10 B9 Os3 135.7(6)
B12 B9 Os3 142.1(7)
B8 B9 Os3 112.7(7)
B4 B9 Os3 103.0(6)
B6 B10 B9 142.6(10)
B6 B10 B12 120.0(8)
B9 B10 B12 60.6(7)
B6 B10 B11 58.6(7)
B9 B10 B11 103.9(8)
B12 B10 B11 62.1(7)
B6 B10 Os6 64.9(6)
B9 B10 Os6 148.3(7)
B12 B10 Os6 128.1(8)
B11 B10 Os6 106.3(7)
B6 B11 B10 59.3(7)
B6 B11 C2 112.6(9)
B10 B11 C2 121.3(9)
B6 B11 B12 117.3(9)
B10 B11 B12 58.6(6)
C2 B11 B12 105.6(9)
B6 B11 B7 161.7(10)
B10 B11 B7 112.3(9)
C2 B11 B7 55.7(7)
B12 B11 B7 59.8(7)
B6 B11 Os5 65.7(6)
B10 B11 Os5 105.0(7)
C2 B11 Os5 124.7(7)
B12 B11 Os5 124.6(8)
B7 B11 Os5 132.0(7)
B10 B12 B9 59.7(6)
B10 B12 B7 113.2(9)
B9 B12 B7 109.4(9)
B10 B12 B11 59.2(6)
B9 B12 B11 101.1(8)
B7 B12 B11 60.3(7)
B10 B12 B8 110.7(9)
B9 B12 B8 60.6(7)
B7 B12 B8 60.3(7)
B11 B12 B8 103.3(9)
B10 B12 H12 118.7
B9 B12 H12 123.8
B7 B12 H12 118.6
B11 B12 H12 126.8
B8 B12 H12 122.1

loop_
_geom_bond_atom_site_label_1
_geom_bond_atom_site_label_2
_geom_bond_distance
Os1 C12 1.914(11)
Os1 C11 1.914(10)
Os1 C13 1.927(12)
Os1 B5 2.153(10)
Os1 H5A 2.1960
Os1 Os2 2.8516(5)
Os1 Os3 2.8517(5)
Os2 C21 1.903(11)
Os2 C23 1.907(10)
Os2 C22 1.940(11)
Os2 B5 2.211(11)
Os2 B4 2.300(13)
Os2 Os3 2.9512(6)
Os2 H1 1.79(2)
Os3 C31 1.886(10)
Os3 C33 1.933(11)
Os3 C32 1.948(11)
Os3 B5 2.181(11)
Os3 B9 2.312(11)
Os3 H1 1.80(2)
Os4 C41 1.908(14)
Os4 C42 1.914(12)
Os4 C43 1.919(10)
Os4 B6 2.154(12)
Os4 Os5 2.8429(6)
Os4 Os6 2.8519(6)
Os4 H6A 1.87(7)
Os5 C53 1.895(12)
Os5 C51 1.927(12)
Os5 C52 1.971(15)
Os5 B6 2.221(12)
Os5 B11 2.302(13)
Os5 Os6 2.9856(6)
Os5 H5 1.81(2)
Os6 C61 1.891(10)
Os6 C62 1.941(12)
Os6 C63 1.967(12)
Os6 B6 2.207(12)
Os6 B10 2.308(12)
Os6 H5 1.80(2)
S1 C1 1.745(11)
S1 C3 1.754(14)
O11 C11 1.140(11)
O12 C12 1.138(12)
O13 C13 1.134(12)
O21 C21 1.136(12)
O22 C22 1.143(12)
O23 C23 1.156(12)
O31 C31 1.143(11)
O32 C32 1.123(12)
O33 C33 1.124(12)
O41 C41 1.139(14)
O42 C42 1.136(13)
O43 C43 1.128(12)
O51 C51 1.125(13)
O52 C52 1.130(15)
O53 C53 1.143(13)
O61 C61 1.148(12)
O62 C62 1.111(13)
O63 C63 1.119(13)
C1 C2 1.460(15)
C1 B4 1.518(16)
C1 B3 1.684(16)
C2 B7 1.650(17)
C2 B3 1.708(17)
C2 B11 1.738(17)
C2 H2A 0.98(12)
C3 H3B 0.9800
C3 H3C 0.9800
C3 H3D 0.9800
B3 B8 1.771(18)
B3 B7 1.78(2)
B3 B4 1.861(16)
B3 H3 1.1200
B4 B5 1.813(14)
B4 B8 1.854(17)
B4 B9 1.898(16)
B5 B9 1.677(15)
B5 H5A 1.1200
B6 B11 1.677(16)
B6 B10 1.690(17)
B6 H6A 1.31(7)
B7 B12 1.784(17)
B7 B11 1.793(17)
B7 B8 1.796(18)
B7 H7 1.1200
B8 B9 1.783(15)
B8 B12 1.790(18)
B8 H8 1.1200
B9 B10 1.727(16)
B9 B12 1.744(16)
B10 B12 1.727(16)
B10 B11 1.738(15)
B11 B12 1.788(17)
B12 H12 1.1200
